data_4089440
loop_
_publ_author_name
'Tan, Xing'
'Li, Bin'
'Xu, Shansheng'
'Song, Haibin'
'Wang, Baiquan'

_publ_section_title
;
 Synthesis, Reactivities, and Catalytic Properties of Iodo-Bridged
 Polymeric Iridium Complexes with Flexible Carbon Chain-Bridged
 Bis(tetramethylcyclopentadienyl) Ligands
;
_journal_issue 11
_journal_name_full Organometallics
_journal_page_first 3253
_journal_paper_doi 10.1021/om4001742
_journal_volume 32
_journal_year 2013
_chemical_formula_moiety 'C20 H20 I Ir N4 O4'
_chemical_formula_sum 'C43 H46 I2 Ir2 N2'
_chemical_formula_weight 1229.02
_space_group_IT_number 2
_space_group_name_Hall '-P 1'
_space_group_name_H-M_alt 'P -1'
_symmetry_cell_setting triclinic
_symmetry_space_group_name_H-M 'P -1'
_atom_sites_solution_hydrogens geom
_atom_sites_solution_primary direct
_atom_sites_solution_secondary difmap
_audit_creation_method SHELXL-97
_cell_angle_alpha 80.954(11)
_cell_angle_beta 77.584(9)
_cell_angle_gamma 77.923(12)
_cell_formula_units_Z 2
_cell_length_a 8.845(2)
_cell_length_b 12.803(4)
_cell_length_c 18.180(5)
_cell_measurement_reflns_used 7542
_cell_measurement_temperature 113(2)
_cell_measurement_theta_max 28.10
_cell_measurement_theta_min 1.60
_cell_volume 1952.5(9)
_computing_cell_refinement 'CrystalClear-SM Expert 2.0 r2'
_computing_data_collection 'CrystalClear-SM Expert 2.0 r2 (Rigaku, 2009)'
_computing_data_reduction 'CrystalClear-SM Expert 2.0 r2'
_computing_molecular_graphics 'CrystalStructure 4.0'
_computing_publication_material 'CrystalStructure 4.0 (Rigaku, 2009)'
_computing_structure_refinement 'SHELXL-97 (Sheldrick, 1997)'
_computing_structure_solution 'SHELXS-97 (Sheldrick, 1990)'
_diffrn_ambient_temperature 113(2)
_diffrn_detector_area_resol_mean 14.222
_diffrn_measured_fraction_theta_full 0.983
_diffrn_measured_fraction_theta_max 0.983
_diffrn_measurement_device_type 'Rigaku Saturn724 CCD'
_diffrn_measurement_method \w
_diffrn_radiation_monochromator multilayer
_diffrn_radiation_source 'rotating anode'
_diffrn_radiation_type MoK\a
_diffrn_radiation_wavelength 0.71075
_diffrn_reflns_av_R_equivalents 0.0553
_diffrn_reflns_av_sigmaI/netI 0.0889
_diffrn_reflns_limit_h_max 11
_diffrn_reflns_limit_h_min -11
_diffrn_reflns_limit_k_max 12
_diffrn_reflns_limit_k_min -16
_diffrn_reflns_limit_l_max 23
_diffrn_reflns_limit_l_min -23
_diffrn_reflns_number 18854
_diffrn_reflns_theta_full 27.87
_diffrn_reflns_theta_max 27.87
_diffrn_reflns_theta_min 1.64
_diffrn_standards_decay_% 0
_diffrn_standards_interval_count 0
_diffrn_standards_interval_time 0
_diffrn_standards_number 0
_exptl_absorpt_coefficient_mu 8.422
_exptl_absorpt_correction_T_max 0.2837
_exptl_absorpt_correction_T_min 0.2181
_exptl_absorpt_correction_type multi-scan
_exptl_absorpt_process_details CrystalClear
_exptl_crystal_colour orange
_exptl_crystal_density_diffrn 2.091
_exptl_crystal_density_method 'not measured'
_exptl_crystal_description prism
_exptl_crystal_F_000 1156
_exptl_crystal_size_max 0.26
_exptl_crystal_size_mid 0.24
_exptl_crystal_size_min 0.20
_refine_diff_density_max 1.728
_refine_diff_density_min -1.413
_refine_diff_density_rms 0.182
_refine_ls_extinction_method none
_refine_ls_goodness_of_fit_ref 0.979
_refine_ls_hydrogen_treatment constr
_refine_ls_matrix_type full
_refine_ls_number_parameters 493
_refine_ls_number_reflns 9159
_refine_ls_number_restraints 36
_refine_ls_restrained_S_all 0.979
_refine_ls_R_factor_all 0.0506
_refine_ls_R_factor_gt 0.0368
_refine_ls_shift/su_max 0.001
_refine_ls_shift/su_mean 0.000
_refine_ls_structure_factor_coef Fsqd
_refine_ls_weighting_details 'calc w=1/[\s^2^(Fo^2^)+(0.0048P)^2^+0.0000P] where P=(Fo^2^+2Fc^2^)/3'
_refine_ls_weighting_scheme calc
_refine_ls_wR_factor_gt 0.0654
_refine_ls_wR_factor_ref 0.0697
_reflns_number_gt 7060
_reflns_number_total 9159
_reflns_threshold_expression >2sigma(I)
_cod_data_source_file om4001742_si_001.cif
_cod_data_source_block complex_7b
_cod_database_code 4089440

loop_
_symmetry_equiv_pos_as_xyz
'x, y, z'
'-x, -y, -z'

loop_
_atom_site_label
_atom_site_type_symbol
_atom_site_fract_x
_atom_site_fract_y
_atom_site_fract_z
_atom_site_U_iso_or_equiv
_atom_site_adp_type
_atom_site_occupancy
_atom_site_symmetry_multiplicity
_atom_site_calc_flag
_atom_site_refinement_flags
_atom_site_disorder_assembly
_atom_site_disorder_group
Ir1 Ir 1.17539(2) 0.218980(17) 0.371829(13) 0.02046(6) Uani 1 1 d . . .
Ir2 Ir 0.79787(3) 0.717636(19) 0.127133(14) 0.02679(7) Uani 1 1 d . . .
I1 I 1.21340(4) 0.17310(3) 0.51698(2) 0.03012(10) Uani 1 1 d . . .
N1 N 1.1692(5) 0.3794(3) 0.3819(3) 0.0227(11) Uani 1 1 d . . .
C1 C 1.2245(6) 0.2045(5) 0.2514(3) 0.0294(15) Uani 1 1 d . . .
C2 C 1.1508(6) 0.1163(5) 0.2921(3) 0.0272(14) Uani 1 1 d . . .
C3 C 1.2492(6) 0.0547(4) 0.3397(4) 0.0299(16) Uani 1 1 d . . .
C4 C 1.3929(6) 0.1007(4) 0.3274(4) 0.0275(14) Uani 1 1 d . . .
C5 C 1.3756(6) 0.1913(4) 0.2726(3) 0.0259(14) Uani 1 1 d . . .
C6 C 1.0000(6) 0.0929(5) 0.2802(4) 0.0459(19) Uani 1 1 d . . .
H6A H 1.0181 0.0624 0.2322 0.069 Uiso 1 1 calc R . .
H6B H 0.9221 0.1596 0.2786 0.069 Uiso 1 1 calc R . .
H6C H 0.9609 0.0412 0.3221 0.069 Uiso 1 1 calc R . .
C7 C 1.2255(7) -0.0477(5) 0.3908(4) 0.047(2) Uani 1 1 d . . .
H7A H 1.1127 -0.0465 0.4092 0.071 Uiso 1 1 calc R . .
H7B H 1.2778 -0.0535 0.4340 0.071 Uiso 1 1 calc R . .
H7C H 1.2707 -0.1095 0.3624 0.071 Uiso 1 1 calc R . .
C8 C 1.5324(6) 0.0549(5) 0.3630(4) 0.0447(19) Uani 1 1 d . . .
H8A H 1.5815 -0.0151 0.3456 0.067 Uiso 1 1 calc R . .
H8B H 1.4994 0.0459 0.4183 0.067 Uiso 1 1 calc R . .
H8C H 1.6084 0.1038 0.3487 0.067 Uiso 1 1 calc R . .
C9 C 1.4965(7) 0.2584(5) 0.2377(4) 0.050(2) Uani 1 1 d . . .
H9A H 1.5669 0.2556 0.2732 0.075 Uiso 1 1 calc R . .
H9B H 1.4447 0.3330 0.2262 0.075 Uiso 1 1 calc R . .
H9C H 1.5576 0.2309 0.1908 0.075 Uiso 1 1 calc R . .
C10 C 1.1683(7) 0.2827(5) 0.1876(3) 0.0371(16) Uani 1 1 d . . .
H10A H 1.0974 0.2507 0.1659 0.045 Uiso 1 1 calc R . .
H10B H 1.2601 0.2938 0.1471 0.045 Uiso 1 1 calc R . .
C11 C 1.0808(7) 0.3921(4) 0.2119(3) 0.0336(15) Uani 1 1 d . A .
H11A H 0.9920 0.3806 0.2540 0.040 Uiso 1 1 calc R . .
H11B H 1.1534 0.4256 0.2313 0.040 Uiso 1 1 calc R . .
C12 C 1.0167(7) 0.4699(5) 0.1481(3) 0.0330(15) Uani 1 1 d . . .
H12A H 1.1044 0.4849 0.1062 0.040 Uiso 1 1 calc R A .
H12B H 0.9438 0.4378 0.1279 0.040 Uiso 1 1 calc R . .
C13 C 0.9318(7) 0.5719(5) 0.1798(3) 0.0333(15) Uani 1 1 d . A .
C14 C 0.7692(7) 0.5885(5) 0.2233(4) 0.0355(16) Uani 1 1 d . A .
C15 C 0.7374(7) 0.6887(5) 0.2527(3) 0.0327(15) Uani 1 1 d . A .
C16 C 0.8768(7) 0.7362(5) 0.2292(3) 0.0305(15) Uani 1 1 d . A .
C17 C 0.9966(7) 0.6614(5) 0.1870(3) 0.0323(15) Uani 1 1 d . A .
C18 C 0.6612(7) 0.5086(5) 0.2351(4) 0.0386(17) Uani 1 1 d . . .
H18A H 0.6769 0.4578 0.2803 0.058 Uiso 1 1 calc R A .
H18B H 0.6845 0.4692 0.1907 0.058 Uiso 1 1 calc R . .
H18C H 0.5517 0.5466 0.2419 0.058 Uiso 1 1 calc R . .
C19 C 0.5904(7) 0.7341(5) 0.3043(4) 0.0408(18) Uani 1 1 d . . .
H19A H 0.4989 0.7168 0.2897 0.061 Uiso 1 1 calc R A .
H19B H 0.5805 0.8124 0.3004 0.061 Uiso 1 1 calc R . .
H19C H 0.5954 0.7029 0.3567 0.061 Uiso 1 1 calc R . .
C20 C 0.9014(8) 0.8368(5) 0.2518(4) 0.0471(19) Uani 1 1 d . . .
H20A H 0.9341 0.8214 0.3012 0.071 Uiso 1 1 calc R A .
H20B H 0.8030 0.8894 0.2554 0.071 Uiso 1 1 calc R . .
H20C H 0.9834 0.8660 0.2138 0.071 Uiso 1 1 calc R . .
C21 C 1.1658(6) 0.6738(5) 0.1592(4) 0.048(2) Uani 1 1 d . . .
H21A H 1.2255 0.6459 0.1999 0.072 Uiso 1 1 calc R A .
H21B H 1.1710 0.7501 0.1440 0.072 Uiso 1 1 calc R . .
H21C H 1.2110 0.6336 0.1156 0.072 Uiso 1 1 calc R . .
C22 C 1.2949(7) 0.4247(4) 0.3718(3) 0.0291(14) Uani 1 1 d . . .
H22 H 1.3964 0.3814 0.3607 0.035 Uiso 1 1 calc R . .
C23 C 1.2839(7) 0.5333(5) 0.3770(3) 0.0321(15) Uani 1 1 d . . .
H23 H 1.3764 0.5630 0.3703 0.039 Uiso 1 1 calc R . .
C24 C 1.1384(7) 0.5971(5) 0.3917(4) 0.0366(16) Uani 1 1 d . . .
H24 H 1.1289 0.6720 0.3937 0.044 Uiso 1 1 calc R . .
C25 C 1.0082(7) 0.5521(5) 0.4034(3) 0.0320(15) Uani 1 1 d . . .
H25 H 0.9067 0.5954 0.4143 0.038 Uiso 1 1 calc R . .
C26 C 1.0228(6) 0.4432(5) 0.3996(3) 0.0287(14) Uani 1 1 d . . .
C27 C 0.8936(6) 0.3817(5) 0.4149(3) 0.0280(14) Uani 1 1 d . . .
C28 C 0.9410(5) 0.2701(4) 0.4099(3) 0.0202(12) Uani 1 1 d . . .
C29 C 0.8239(6) 0.2080(5) 0.4335(4) 0.0311(15) Uani 1 1 d . . .
H29 H 0.8519 0.1322 0.4338 0.037 Uiso 1 1 calc R . .
C30 C 0.6673(6) 0.2536(6) 0.4568(4) 0.0381(17) Uani 1 1 d . . .
H30 H 0.5894 0.2094 0.4705 0.046 Uiso 1 1 calc R . .
C31 C 0.6242(7) 0.3640(6) 0.4602(4) 0.0408(18) Uani 1 1 d . . .
H31 H 0.5173 0.3952 0.4769 0.049 Uiso 1 1 calc R . .
C32 C 0.7359(6) 0.4269(5) 0.4395(3) 0.0355(16) Uani 1 1 d . . .
H32 H 0.7066 0.5022 0.4416 0.043 Uiso 1 1 calc R . .
C33 C 0.5223(6) 0.9075(5) 0.1471(3) 0.052(3) Uani 0.7029(11) 1 d PG A 1
H33 H 0.4740 0.8621 0.1878 0.063 Uiso 0.7029(11) 1 calc PR A 1
C34 C 0.4489(6) 1.0135(5) 0.1312(4) 0.053(3) Uani 0.7029(11) 1 d PG A 1
H34 H 0.3505 1.0404 0.1612 0.064 Uiso 0.7029(11) 1 calc PR A 1
C35 C 0.5196(8) 1.0800(4) 0.0716(4) 0.059(3) Uani 0.7029(11) 1 d PG A 1
H35 H 0.4695 1.1524 0.0608 0.071 Uiso 0.7029(11) 1 calc PR A 1
C36 C 0.6636(8) 1.0406(4) 0.0278(3) 0.049(3) Uani 0.7029(11) 1 d PG A 1
H36 H 0.7119 1.0861 -0.0129 0.059 Uiso 0.7029(11) 1 calc PR A 1
C37 C 0.7370(5) 0.9347(5) 0.0437(3) 0.039(2) Uani 0.7029(11) 1 d PG A 1
N2 N 0.6663(6) 0.8681(3) 0.1033(3) 0.0397(17) Uani 0.7029(11) 1 d PG A 1
I2 I 0.63315(9) 0.63945(6) 0.04701(4) 0.0481(2) Uani 0.7029(11) 1 d P A 1
C38 C 0.8772(3) 0.88219(14) 0.00204(16) 0.032(2) Uani 0.7029(11) 1 d PG A 1
C39 C 0.9211(2) 0.77429(16) 0.02808(9) 0.034(3) Uani 0.7029(11) 1 d PG A 1
C40 C 1.0545(2) 0.71273(15) -0.01037(15) 0.038(2) Uani 0.7029(11) 1 d PG A 1
H40 H 1.0846 0.6390 0.0074 0.046 Uiso 0.7029(11) 1 calc PR A 1
C41 C 1.1441(2) 0.7591(3) -0.07486(15) 0.046(3) Uani 0.7029(11) 1 d PG A 1
H41 H 1.2353 0.7170 -0.1011 0.056 Uiso 0.7029(11) 1 calc PR A 1
C42 C 1.1001(3) 0.8670(3) -0.10090(14) 0.042(3) Uani 0.7029(11) 1 d PG A 1
H42 H 1.1613 0.8986 -0.1450 0.050 Uiso 0.7029(11) 1 calc PR A 1
C43 C 0.9667(3) 0.92852(18) -0.0625(2) 0.041(2) Uani 0.7029(11) 1 d PG A 1
H43 H 0.9367 1.0023 -0.0803 0.050 Uiso 0.7029(11) 1 calc PR A 1
I2' I 0.98494(17) 0.78573(13) -0.00483(9) 0.0434(5) Uani 0.2971(11) 1 d PG A 2
N2' N 0.6303(4) 0.8553(4) 0.1099(2) 0.0397(17) Uani 0.2971(11) 1 d PGU A 2
C33' C 0.6217(6) 0.9529(5) 0.1362(3) 0.044(6) Uani 0.2971(11) 1 d PG A 2
H33' H 0.7024 0.9630 0.1600 0.053 Uiso 0.2971(11) 1 calc PR A 2
C34' C 0.4950(6) 1.0359(5) 0.1277(5) 0.053(3) Uani 0.2971(11) 1 d PGU A 2
H34' H 0.4891 1.1026 0.1457 0.064 Uiso 0.2971(11) 1 calc PR A 2
C35' C 0.3769(5) 1.0211(5) 0.0930(5) 0.035(5) Uani 0.2971(11) 1 d PGU A 2
H35' H 0.2902 1.0778 0.0872 0.042 Uiso 0.2971(11) 1 calc PR A 2
C36' C 0.3855(2) 0.9234(5) 0.0666(4) 0.043(6) Uani 0.2971(11) 1 d PG A 2
H36' H 0.3047 0.9133 0.0428 0.051 Uiso 0.2971(11) 1 calc PR A 2
C37' C 0.5122(2) 0.8405(4) 0.0751(3) 0.029(5) Uani 0.2971(11) 1 d PG A 2
C38' C 0.5534(3) 0.7390(4) 0.0390(3) 0.030(5) Uani 0.2971(11) 1 d PG A 2
C39' C 0.6866(4) 0.6656(3) 0.0534(3) 0.068(12) Uani 0.2971(11) 1 d PGU A 2
C40' C 0.7149(6) 0.5632(3) 0.0312(4) 0.060(7) Uani 0.2971(11) 1 d PGU A 2
H40' H 0.8060 0.5130 0.0410 0.072 Uiso 0.2971(11) 1 calc PR A 2
C41' C 0.6101(7) 0.5341(5) -0.0055(5) 0.036(5) Uani 0.2971(11) 1 d PGU A 2
H41' H 0.6294 0.4640 -0.0207 0.044 Uiso 0.2971(11) 1 calc PR A 2
C42' C 0.4768(6) 0.6074(6) -0.0199(5) 0.044(6) Uani 0.2971(11) 1 d PG A 2
H42' H 0.4051 0.5875 -0.0450 0.053 Uiso 0.2971(11) 1 calc PR A 2
C43' C 0.4485(4) 0.7099(6) 0.0023(4) 0.033(5) Uani 0.2971(11) 1 d PG A 2
H43' H 0.3574 0.7600 -0.0076 0.039 Uiso 0.2971(11) 1 calc PR A 2

loop_
_atom_site_aniso_label
_atom_site_aniso_U_11
_atom_site_aniso_U_22
_atom_site_aniso_U_33
_atom_site_aniso_U_23
_atom_site_aniso_U_13
_atom_site_aniso_U_12
Ir1 0.01805(10) 0.02040(12) 0.02042(13) -0.00314(9) -0.00174(9) 0.00074(9)
Ir2 0.02940(12) 0.02792(14) 0.01947(14) 0.00015(10) -0.00209(10) -0.00206(10)
I1 0.02845(19) 0.0335(2) 0.0229(2) -0.00001(17) -0.00553(17) 0.00487(17)
N1 0.034(2) 0.021(3) 0.014(3) 0.000(2) -0.005(2) -0.009(2)
C1 0.029(3) 0.028(3) 0.024(4) -0.010(3) 0.001(3) 0.010(3)
C2 0.025(3) 0.028(3) 0.028(4) -0.013(3) -0.005(3) 0.002(3)
C3 0.027(3) 0.018(3) 0.041(4) -0.009(3) 0.004(3) -0.002(2)
C4 0.026(3) 0.020(3) 0.033(4) -0.011(3) -0.002(3) 0.007(2)
C5 0.026(3) 0.026(3) 0.023(4) -0.012(3) 0.002(3) 0.004(2)
C6 0.033(3) 0.057(5) 0.053(5) -0.025(4) -0.007(3) -0.007(3)
C7 0.054(4) 0.024(4) 0.054(5) -0.003(3) 0.006(4) -0.003(3)
C8 0.027(3) 0.051(4) 0.050(5) -0.021(4) -0.007(3) 0.018(3)
C9 0.050(4) 0.048(5) 0.049(5) -0.022(4) 0.019(4) -0.021(4)
C10 0.044(4) 0.040(4) 0.020(4) -0.008(3) -0.003(3) 0.009(3)
C11 0.053(4) 0.024(3) 0.020(4) -0.004(3) -0.010(3) 0.006(3)
C12 0.043(3) 0.038(4) 0.012(3) -0.003(3) -0.003(3) 0.004(3)
C13 0.044(4) 0.032(4) 0.016(3) 0.001(3) -0.003(3) 0.005(3)
C14 0.035(3) 0.041(4) 0.025(4) 0.008(3) -0.004(3) -0.005(3)
C15 0.050(4) 0.024(3) 0.022(4) -0.006(3) 0.001(3) -0.008(3)
C16 0.049(4) 0.022(3) 0.017(3) -0.003(2) -0.006(3) 0.000(3)
C17 0.038(3) 0.040(4) 0.016(3) 0.000(3) -0.007(3) -0.001(3)
C18 0.046(4) 0.028(4) 0.042(5) -0.007(3) -0.003(3) -0.010(3)
C19 0.042(3) 0.034(4) 0.043(5) -0.015(3) 0.005(3) -0.006(3)
C20 0.063(4) 0.044(4) 0.035(5) -0.003(3) -0.006(4) -0.018(4)
C21 0.035(3) 0.062(5) 0.040(5) 0.009(4) -0.009(3) -0.004(3)
C22 0.034(3) 0.023(3) 0.026(4) 0.001(3) -0.006(3) 0.000(3)
C23 0.043(3) 0.035(4) 0.023(4) -0.007(3) -0.005(3) -0.015(3)
C24 0.059(4) 0.021(3) 0.029(4) -0.011(3) -0.009(3) -0.001(3)
C25 0.040(3) 0.028(3) 0.025(4) -0.006(3) -0.014(3) 0.010(3)
C26 0.029(3) 0.032(3) 0.023(4) -0.005(3) -0.006(3) 0.004(3)
C27 0.028(3) 0.037(4) 0.014(3) -0.005(3) -0.005(3) 0.006(3)
C28 0.017(2) 0.027(3) 0.014(3) -0.004(2) 0.001(2) -0.001(2)
C29 0.022(3) 0.032(3) 0.034(4) -0.005(3) -0.001(3) 0.005(3)
C30 0.023(3) 0.061(5) 0.035(4) -0.010(4) -0.005(3) -0.012(3)
C31 0.022(3) 0.071(5) 0.023(4) -0.012(3) -0.005(3) 0.011(3)
C32 0.030(3) 0.052(4) 0.020(4) -0.011(3) -0.011(3) 0.016(3)
C33 0.067(7) 0.044(7) 0.036(7) -0.018(5) -0.008(6) 0.018(6)
C34 0.063(6) 0.047(5) 0.043(5) -0.017(4) -0.012(5) 0.018(4)
C35 0.090(8) 0.036(6) 0.064(9) -0.026(6) -0.052(7) 0.019(6)
C36 0.064(7) 0.043(6) 0.044(7) -0.006(5) -0.026(6) -0.006(6)
C37 0.066(6) 0.041(6) 0.017(5) 0.006(4) -0.021(5) -0.021(5)
N2 0.043(4) 0.048(4) 0.024(3) -0.004(3) -0.010(3) 0.005(3)
I2 0.0504(4) 0.0646(5) 0.0319(4) 0.0016(3) -0.0076(3) -0.0217(4)
C38 0.046(5) 0.029(5) 0.019(5) -0.004(4) 0.004(4) -0.015(4)
C39 0.027(5) 0.048(6) 0.019(5) 0.008(4) 0.009(4) -0.014(4)
C40 0.040(5) 0.027(5) 0.042(7) -0.003(5) -0.011(5) 0.007(4)
C41 0.046(5) 0.074(8) 0.017(5) -0.002(5) -0.002(5) -0.014(6)
C42 0.045(5) 0.074(7) 0.013(5) 0.005(5) -0.007(4) -0.029(5)
C43 0.060(6) 0.035(6) 0.031(6) 0.006(4) -0.014(5) -0.014(5)
I2' 0.0392(9) 0.0623(13) 0.0283(10) 0.0065(8) -0.0075(7) -0.0162(9)
N2' 0.043(4) 0.048(4) 0.024(3) -0.004(3) -0.010(3) 0.005(3)
C33' 0.082(18) 0.026(13) 0.024(14) -0.001(10) -0.023(13) -0.001(12)
C34' 0.063(6) 0.047(5) 0.043(5) -0.017(4) -0.012(5) 0.018(4)
C35' 0.039(8) 0.034(8) 0.022(8) -0.005(7) -0.003(7) 0.015(7)
C36' 0.038(12) 0.046(14) 0.030(14) 0.017(11) -0.004(11) 0.003(11)
C37' 0.014(8) 0.026(11) 0.033(13) 0.012(9) 0.004(8) 0.008(8)
C38' 0.021(9) 0.050(14) 0.017(11) 0.009(10) -0.010(8) -0.001(9)
C39' 0.069(14) 0.061(14) 0.077(15) 0.003(9) -0.022(9) -0.019(9)
C40' 0.057(8) 0.058(8) 0.059(9) -0.008(5) -0.008(5) 0.000(5)
C41' 0.038(8) 0.029(8) 0.052(10) -0.006(7) -0.018(7) -0.017(7)
C42' 0.049(13) 0.032(13) 0.048(17) 0.014(11) -0.021(12) 0.001(11)
C43' 0.022(9) 0.028(11) 0.047(15) 0.004(10) -0.002(10) -0.011(9)

loop_
_atom_type_symbol
_atom_type_description
_atom_type_scat_dispersion_real
_atom_type_scat_dispersion_imag
_atom_type_scat_source
C C 0.0033 0.0016 'International Tables Vol C Tables 4.2.6.8 and 6.1.1.4'
H H 0.0000 0.0000 'International Tables Vol C Tables 4.2.6.8 and 6.1.1.4'
N N 0.0061 0.0033 'International Tables Vol C Tables 4.2.6.8 and 6.1.1.4'
I I -0.4742 1.8119 'International Tables Vol C Tables 4.2.6.8 and 6.1.1.4'
Ir Ir -1.4442 7.9887 'International Tables Vol C Tables 4.2.6.8 and 6.1.1.4'

loop_
_geom_angle_atom_site_label_1
_geom_angle_atom_site_label_2
_geom_angle_atom_site_label_3
_geom_angle
C28 Ir1 N1 78.59(19)
C28 Ir1 C1 111.2(2)
N1 Ir1 C1 106.6(2)
C28 Ir1 C2 97.1(2)
N1 Ir1 C2 141.3(2)
C1 Ir1 C2 38.8(2)
C28 Ir1 C3 117.4(2)
N1 Ir1 C3 163.06(17)
C1 Ir1 C3 63.7(2)
C2 Ir1 C3 37.2(2)
C28 Ir1 C5 148.3(2)
N1 Ir1 C5 100.96(18)
C1 Ir1 C5 37.9(2)
C2 Ir1 C5 63.2(2)
C3 Ir1 C5 62.6(2)
C28 Ir1 C4 155.8(2)
N1 Ir1 C4 125.51(18)
C1 Ir1 C4 63.0(2)
C2 Ir1 C4 63.1(2)
C3 Ir1 C4 38.39(18)
C5 Ir1 C4 36.4(2)
C28 Ir1 I1 88.68(16)
N1 Ir1 I1 87.69(13)
C1 Ir1 I1 157.21(15)
C2 Ir1 I1 130.92(16)
C3 Ir1 I1 97.82(18)
C5 Ir1 I1 123.06(16)
C4 Ir1 I1 94.31(17)
C39 Ir2 N2 77.09(16)
C39 Ir2 C39' 80.92(12)
N2 Ir2 C39' 86.3(2)
C39 Ir2 N2' 84.92(12)
N2 Ir2 N2' 10.42(19)
C39' Ir2 N2' 80.64(15)
C39 Ir2 C16 116.30(16)
N2 Ir2 C16 101.8(2)
C39' Ir2 C16 162.09(17)
N2' Ir2 C16 104.7(2)
C39 Ir2 C13 111.72(16)
N2 Ir2 C13 165.8(2)
C39' Ir2 C13 105.8(2)
N2' Ir2 C13 162.74(18)
C16 Ir2 C13 64.5(2)
C39 Ir2 C17 97.30(16)
N2 Ir2 C17 132.6(2)
C39' Ir2 C17 140.0(2)
N2' Ir2 C17 139.3(2)
C16 Ir2 C17 38.5(2)
C13 Ir2 C17 37.7(2)
C39 Ir2 C15 154.43(16)
N2 Ir2 C15 102.7(2)
C39' Ir2 C15 124.65(18)
N2' Ir2 C15 98.71(19)
C16 Ir2 C15 38.2(2)
C13 Ir2 C15 64.3(2)
C17 Ir2 C15 63.6(2)
C39 Ir2 C14 150.06(17)
N2 Ir2 C14 132.8(2)
C39' Ir2 C14 99.3(2)
N2' Ir2 C14 124.85(18)
C16 Ir2 C14 63.4(2)
C13 Ir2 C14 39.0(2)
C17 Ir2 C14 63.2(2)
C15 Ir2 C14 37.2(2)
C39 Ir2 I2 87.88(6)
N2 Ir2 I2 88.12(17)
C39' Ir2 I2 6.97(8)
N2' Ir2 I2 81.43(15)
C16 Ir2 I2 155.25(15)
C13 Ir2 I2 103.00(17)
C17 Ir2 I2 139.13(17)
C15 Ir2 I2 117.68(16)
C14 Ir2 I2 93.18(18)
C39 Ir2 I2' 4.1
N2 Ir2 I2' 80.75(16)
C39' Ir2 I2' 82.99(9)
N2' Ir2 I2' 88.78(9)
C16 Ir2 I2' 113.88(15)
C13 Ir2 I2' 107.75(15)
C17 Ir2 I2' 93.41(15)
C15 Ir2 I2' 152.11(16)
C14 Ir2 I2' 146.32(16)
I2 Ir2 I2' 89.92(4)
C22 N1 C26 118.0(5)
C22 N1 Ir1 124.8(4)
C26 N1 Ir1 117.2(3)
C5 C1 C2 107.3(5)
C5 C1 C10 125.8(5)
C2 C1 C10 126.0(6)
C5 C1 Ir1 74.3(4)
C2 C1 Ir1 70.8(3)
C10 C1 Ir1 129.2(4)
C3 C2 C1 108.4(5)
C3 C2 C6 126.8(5)
C1 C2 C6 124.7(6)
C3 C2 Ir1 72.3(4)
C1 C2 Ir1 70.3(3)
C6 C2 Ir1 126.2(4)
C2 C3 C4 108.4(5)
C2 C3 C7 127.9(5)
C4 C3 C7 123.5(6)
C2 C3 Ir1 70.5(3)
C4 C3 Ir1 73.3(3)
C7 C3 Ir1 126.2(4)
C5 C4 C3 106.9(5)
C5 C4 C8 127.3(5)
C3 C4 C8 125.6(6)
C5 C4 Ir1 71.3(3)
C3 C4 Ir1 68.3(3)
C8 C4 Ir1 128.2(5)
C4 C5 C1 108.9(5)
C4 C5 C9 126.2(6)
C1 C5 C9 124.7(6)
C4 C5 Ir1 72.3(3)
C1 C5 Ir1 67.8(3)
C9 C5 Ir1 129.0(4)
C2 C6 H6A 109.5
C2 C6 H6B 109.5
H6A C6 H6B 109.5
C2 C6 H6C 109.5
H6A C6 H6C 109.5
H6B C6 H6C 109.5
C3 C7 H7A 109.5
C3 C7 H7B 109.5
H7A C7 H7B 109.5
C3 C7 H7C 109.5
H7A C7 H7C 109.5
H7B C7 H7C 109.5
C4 C8 H8A 109.5
C4 C8 H8B 109.5
H8A C8 H8B 109.5
C4 C8 H8C 109.5
H8A C8 H8C 109.5
H8B C8 H8C 109.5
C5 C9 H9A 109.5
C5 C9 H9B 109.5
H9A C9 H9B 109.5
C5 C9 H9C 109.5
H9A C9 H9C 109.5
H9B C9 H9C 109.5
C1 C10 C11 113.7(5)
C1 C10 H10A 108.8
C11 C10 H10A 108.8
C1 C10 H10B 108.8
C11 C10 H10B 108.8
H10A C10 H10B 107.7
C12 C11 C10 113.8(5)
C12 C11 H11A 108.8
C10 C11 H11A 108.8
C12 C11 H11B 108.8
C10 C11 H11B 108.8
H11A C11 H11B 107.7
C13 C12 C11 108.2(5)
C13 C12 H12A 110.1
C11 C12 H12A 110.1
C13 C12 H12B 110.1
C11 C12 H12B 110.1
H12A C12 H12B 108.4
C17 C13 C14 106.4(5)
C17 C13 C12 127.7(6)
C14 C13 C12 124.9(6)
C17 C13 Ir2 71.5(3)
C14 C13 Ir2 71.6(3)
C12 C13 Ir2 130.7(4)
C15 C14 C13 108.6(5)
C15 C14 C18 127.3(5)
C13 C14 C18 124.1(6)
C15 C14 Ir2 71.3(3)
C13 C14 Ir2 69.4(3)
C18 C14 Ir2 126.5(4)
C14 C15 C16 108.1(5)
C14 C15 C19 126.5(5)
C16 C15 C19 125.3(5)
C14 C15 Ir2 71.4(4)
C16 C15 Ir2 69.4(3)
C19 C15 Ir2 128.5(5)
C15 C16 C17 107.6(5)
C15 C16 C20 126.8(6)
C17 C16 C20 125.2(6)
C15 C16 Ir2 72.3(4)
C17 C16 Ir2 71.5(4)
C20 C16 Ir2 127.3(4)
C13 C17 C16 109.2(5)
C13 C17 C21 125.6(6)
C16 C17 C21 125.1(6)
C13 C17 Ir2 70.8(4)
C16 C17 Ir2 70.0(4)
C21 C17 Ir2 128.0(4)
C14 C18 H18A 109.5
C14 C18 H18B 109.5
H18A C18 H18B 109.5
C14 C18 H18C 109.5
H18A C18 H18C 109.5
H18B C18 H18C 109.5
C15 C19 H19A 109.5
C15 C19 H19B 109.5
H19A C19 H19B 109.5
C15 C19 H19C 109.5
H19A C19 H19C 109.5
H19B C19 H19C 109.5
C16 C20 H20A 109.5
C16 C20 H20B 109.5
H20A C20 H20B 109.5
C16 C20 H20C 109.5
H20A C20 H20C 109.5
H20B C20 H20C 109.5
C17 C21 H21A 109.5
C17 C21 H21B 109.5
H21A C21 H21B 109.5
C17 C21 H21C 109.5
H21A C21 H21C 109.5
H21B C21 H21C 109.5
N1 C22 C23 122.4(5)
N1 C22 H22 118.8
C23 C22 H22 118.8
C24 C23 C22 119.4(5)
C24 C23 H23 120.3
C22 C23 H23 120.3
C25 C24 C23 119.1(6)
C25 C24 H24 120.4
C23 C24 H24 120.4
C24 C25 C26 120.2(6)
C24 C25 H25 119.9
C26 C25 H25 119.9
N1 C26 C25 120.8(5)
N1 C26 C27 112.7(5)
C25 C26 C27 126.6(5)
C32 C27 C28 121.2(5)
C32 C27 C26 123.3(6)
C28 C27 C26 115.2(5)
C29 C28 C27 116.4(5)
C29 C28 Ir1 127.8(4)
C27 C28 Ir1 115.7(4)
C30 C29 C28 121.9(6)
C30 C29 H29 119.0
C28 C29 H29 119.0
C29 C30 C31 120.1(5)
C29 C30 H30 119.9
C31 C30 H30 119.9
C32 C31 C30 119.6(5)
C32 C31 H31 120.2
C30 C31 H31 120.2
C31 C32 C27 120.6(6)
C31 C32 H32 119.7
C27 C32 H32 119.7
C34 C33 N2 120.0
C34 C33 H33 120.0
N2 C33 H33 120.0
C33 C34 C35 120.0
C33 C34 H34 120.0
C35 C34 H34 120.0
C36 C35 C34 120.0
C36 C35 H35 120.0
C34 C35 H35 120.0
C37 C36 C35 120.0
C37 C36 H36 120.0
C35 C36 H36 120.0
N2 C37 C36 120.0
N2 C37 C38 113.5(4)
C36 C37 C38 126.4(4)
C37 N2 C33 120.0
C37 N2 Ir2 115.9(3)
C33 N2 Ir2 123.8(3)
C39 C38 C43 120.0
C39 C38 C37 114.7(3)
C43 C38 C37 125.2(3)
C38 C39 C40 120.0
C38 C39 Ir2 117.33(14)
C40 C39 Ir2 122.39(13)
C41 C40 C39 120.0
C41 C40 H40 120.0
C39 C40 H40 120.0
C40 C41 C42 120.0
C40 C41 H41 120.0
C42 C41 H41 120.0
C43 C42 C41 120.0
C43 C42 H42 120.0
C41 C42 H42 120.0
C42 C43 C38 120.0
C42 C43 H43 120.0
C38 C43 H43 120.0
C33' N2' C37' 120.0
C33' N2' Ir2 125.36(13)
C37' N2' Ir2 114.35(13)
N2' C33' C34' 120.0
N2' C33' H33' 120.0
C34' C33' H33' 120.0
C35' C34' C33' 120.0
C35' C34' H34' 120.0
C33' C34' H34' 120.0
C34' C35' C36' 120.0
C34' C35' H35' 120.0
C36' C35' H35' 120.0
C37' C36' C35' 120.0
C37' C36' H36' 120.0
C35' C36' H36' 120.0
C36' C37' N2' 120.0
C36' C37' C38' 126.5
N2' C37' C38' 112.6
C39' C38' C43' 120.0
C39' C38' C37' 118.3
C43' C38' C37' 120.8
C38' C39' C40' 120.0
C38' C39' Ir2 111.96(13)
C40' C39' Ir2 126.86(13)
C41' C40' C39' 120.0
C41' C40' H40' 120.0
C39' C40' H40' 120.0
C40' C41' C42' 120.0
C40' C41' H41' 120.0
C42' C41' H41' 120.0
C43' C42' C41' 120.0
C43' C42' H42' 120.0
C41' C42' H42' 120.0
C42' C43' C38' 120.0
C42' C43' H43' 120.0
C38' C43' H43' 120.0

loop_
_geom_bond_atom_site_label_1
_geom_bond_atom_site_label_2
_geom_bond_distance
Ir1 C28 2.040(5)
Ir1 N1 2.079(4)
Ir1 C1 2.169(6)
Ir1 C2 2.176(6)
Ir1 C3 2.200(6)
Ir1 C5 2.254(5)
Ir1 C4 2.268(5)
Ir1 I1 2.6894(9)
Ir2 C39 2.0082(15)
Ir2 N2 2.067(4)
Ir2 C39' 2.081(4)
Ir2 N2' 2.081(5)
Ir2 C16 2.181(6)
Ir2 C13 2.191(6)
Ir2 C17 2.200(6)
Ir2 C15 2.219(6)
Ir2 C14 2.220(6)
Ir2 I2 2.6885(10)
Ir2 I2' 2.7372(16)
N1 C22 1.325(6)
N1 C26 1.382(7)
C1 C5 1.439(8)
C1 C2 1.445(7)
C1 C10 1.506(8)
C2 C3 1.397(8)
C2 C6 1.491(7)
C3 C4 1.470(7)
C3 C7 1.507(7)
C4 C5 1.411(8)
C4 C8 1.486(8)
C5 C9 1.485(7)
C6 H6A 0.9800
C6 H6B 0.9800
C6 H6C 0.9800
C7 H7A 0.9800
C7 H7B 0.9800
C7 H7C 0.9800
C8 H8A 0.9800
C8 H8B 0.9800
C8 H8C 0.9800
C9 H9A 0.9800
C9 H9B 0.9800
C9 H9C 0.9800
C10 C11 1.534(7)
C10 H10A 0.9900
C10 H10B 0.9900
C11 C12 1.530(7)
C11 H11A 0.9900
C11 H11B 0.9900
C12 C13 1.497(8)
C12 H12A 0.9900
C12 H12B 0.9900
C13 C17 1.419(8)
C13 C14 1.475(7)
C14 C15 1.417(8)
C14 C18 1.503(7)
C15 C16 1.441(7)
C15 C19 1.497(7)
C16 C17 1.444(8)
C16 C20 1.482(7)
C17 C21 1.507(7)
C18 H18A 0.9800
C18 H18B 0.9800
C18 H18C 0.9800
C19 H19A 0.9800
C19 H19B 0.9800
C19 H19C 0.9800
C20 H20A 0.9800
C20 H20B 0.9800
C20 H20C 0.9800
C21 H21A 0.9800
C21 H21B 0.9800
C21 H21C 0.9800
C22 C23 1.389(7)
C22 H22 0.9500
C23 C24 1.369(8)
C23 H23 0.9500
C24 C25 1.356(7)
C24 H24 0.9500
C25 C26 1.384(7)
C25 H25 0.9500
C26 C27 1.474(7)
C27 C32 1.398(7)
C27 C28 1.414(7)
C28 C29 1.391(6)
C29 C30 1.387(7)
C29 H29 0.9500
C30 C31 1.393(8)
C30 H30 0.9500
C31 C32 1.357(8)
C31 H31 0.9500
C32 H32 0.9500
C33 C34 1.3900
C33 N2 1.3900
C33 H33 0.9500
C34 C35 1.3900
C34 H34 0.9500
C35 C36 1.3900
C35 H35 0.9500
C36 C37 1.3900
C36 H36 0.9500
C37 N2 1.3900
C37 C38 1.404(5)
C38 C39 1.3900
C38 C43 1.3900
C39 C40 1.3900
C40 C41 1.3900
C40 H40 0.9500
C41 C42 1.3900
C41 H41 0.9500
C42 C43 1.3900
C42 H42 0.9500
C43 H43 0.9500
N2' C33' 1.3900
N2' C37' 1.3901
C33' C34' 1.3900
C33' H33' 0.9500
C34' C35' 1.3900
C34' H34' 0.9500
C35' C36' 1.3900
C35' H35' 0.9500
C36' C37' 1.3900
C36' H36' 0.9500
C37' C38' 1.4900
C38' C39' 1.3900
C38' C43' 1.3900
C39' C40' 1.3900
C40' C41' 1.3899
C40' H40' 0.9500
C41' C42' 1.3900
C41' H41' 0.9500
C42' C43' 1.3900
C42' H42' 0.9500
C43' H43' 0.9500

loop_
_geom_torsion_atom_site_label_1
_geom_torsion_atom_site_label_2
_geom_torsion_atom_site_label_3
_geom_torsion_atom_site_label_4
_geom_torsion
C28 Ir1 N1 C22 174.2(5)
C1 Ir1 N1 C22 -76.8(5)
C2 Ir1 N1 C22 -98.6(5)
C3 Ir1 N1 C22 -24.5(10)
C5 Ir1 N1 C22 -38.1(5)
C4 Ir1 N1 C22 -8.5(6)
I1 Ir1 N1 C22 85.1(5)
C28 Ir1 N1 C26 -6.5(4)
C1 Ir1 N1 C26 102.5(4)
C2 Ir1 N1 C26 80.7(5)
C3 Ir1 N1 C26 154.9(7)
C5 Ir1 N1 C26 141.2(4)
C4 Ir1 N1 C26 170.8(4)
I1 Ir1 N1 C26 -95.6(4)
C28 Ir1 C1 C5 170.5(3)
N1 Ir1 C1 C5 86.6(3)
C2 Ir1 C1 C5 -115.1(5)
C3 Ir1 C1 C5 -78.5(3)
C4 Ir1 C1 C5 -35.3(3)
I1 Ir1 C1 C5 -40.2(6)
C28 Ir1 C1 C2 -74.3(3)
N1 Ir1 C1 C2 -158.3(3)
C3 Ir1 C1 C2 36.7(3)
C5 Ir1 C1 C2 115.1(5)
C4 Ir1 C1 C2 79.8(3)
I1 Ir1 C1 C2 75.0(5)
C28 Ir1 C1 C10 46.9(6)
N1 Ir1 C1 C10 -37.0(6)
C2 Ir1 C1 C10 121.2(7)
C3 Ir1 C1 C10 157.9(6)
C5 Ir1 C1 C10 -123.6(7)
C4 Ir1 C1 C10 -158.9(6)
I1 Ir1 C1 C10 -163.8(3)
C5 C1 C2 C3 3.2(7)
C10 C1 C2 C3 172.3(6)
Ir1 C1 C2 C3 -62.7(4)
C5 C1 C2 C6 -173.1(6)
C10 C1 C2 C6 -4.1(10)
Ir1 C1 C2 C6 121.0(6)
C5 C1 C2 Ir1 65.9(4)
C10 C1 C2 Ir1 -125.1(6)
C28 Ir1 C2 C3 -127.0(3)
N1 Ir1 C2 C3 152.4(3)
C1 Ir1 C2 C3 117.8(4)
C5 Ir1 C2 C3 79.2(3)
C4 Ir1 C2 C3 38.3(3)
I1 Ir1 C2 C3 -32.5(4)
C28 Ir1 C2 C1 115.2(3)
N1 Ir1 C2 C1 34.6(4)
C3 Ir1 C2 C1 -117.8(4)
C5 Ir1 C2 C1 -38.5(3)
C4 Ir1 C2 C1 -79.5(3)
I1 Ir1 C2 C1 -150.3(3)
C28 Ir1 C2 C6 -3.9(6)
N1 Ir1 C2 C6 -84.5(6)
C1 Ir1 C2 C6 -119.1(7)
C3 Ir1 C2 C6 123.1(7)
C5 Ir1 C2 C6 -157.7(6)
C4 Ir1 C2 C6 161.4(6)
I1 Ir1 C2 C6 90.5(6)
C1 C2 C3 C4 -2.5(7)
C6 C2 C3 C4 173.7(6)
Ir1 C2 C3 C4 -63.9(4)
C1 C2 C3 C7 -177.4(6)
C6 C2 C3 C7 -1.1(11)
Ir1 C2 C3 C7 121.2(6)
C1 C2 C3 Ir1 61.4(4)
C6 C2 C3 Ir1 -122.4(6)
C28 Ir1 C3 C2 63.2(4)
N1 Ir1 C3 C2 -96.1(7)
C1 Ir1 C3 C2 -38.2(3)
C5 Ir1 C3 C2 -80.9(4)
C4 Ir1 C3 C2 -117.1(5)
I1 Ir1 C3 C2 155.8(3)
C28 Ir1 C3 C4 -179.6(3)
N1 Ir1 C3 C4 21.1(9)
C1 Ir1 C3 C4 78.9(4)
C2 Ir1 C3 C4 117.1(5)
C5 Ir1 C3 C4 36.2(4)
I1 Ir1 C3 C4 -87.1(4)
C28 Ir1 C3 C7 -60.0(6)
N1 Ir1 C3 C7 140.7(6)
C1 Ir1 C3 C7 -161.4(6)
C2 Ir1 C3 C7 -123.2(7)
C5 Ir1 C3 C7 155.9(6)
C4 Ir1 C3 C7 119.7(7)
I1 Ir1 C3 C7 32.6(5)
C2 C3 C4 C5 0.9(7)
C7 C3 C4 C5 176.0(6)
Ir1 C3 C4 C5 -61.2(4)
C2 C3 C4 C8 -175.6(6)
C7 C3 C4 C8 -0.5(10)
Ir1 C3 C4 C8 122.3(6)
C2 C3 C4 Ir1 62.1(4)
C7 C3 C4 Ir1 -122.8(6)
C28 Ir1 C4 C5 118.5(5)
N1 Ir1 C4 C5 -54.9(5)
C1 Ir1 C4 C5 36.8(4)
C2 Ir1 C4 C5 80.6(4)
C3 Ir1 C4 C5 117.7(6)
I1 Ir1 C4 C5 -145.1(3)
C28 Ir1 C4 C3 0.8(7)
N1 Ir1 C4 C3 -172.6(3)
C1 Ir1 C4 C3 -81.0(4)
C2 Ir1 C4 C3 -37.1(4)
C5 Ir1 C4 C3 -117.7(6)
I1 Ir1 C4 C3 97.2(4)
C28 Ir1 C4 C8 -118.2(6)
N1 Ir1 C4 C8 68.4(6)
C1 Ir1 C4 C8 160.0(6)
C2 Ir1 C4 C8 -156.1(6)
C3 Ir1 C4 C8 -119.0(7)
C5 Ir1 C4 C8 123.3(7)
I1 Ir1 C4 C8 -21.9(5)
C3 C4 C5 C1 1.1(7)
C8 C4 C5 C1 177.5(6)
Ir1 C4 C5 C1 -58.2(4)
C3 C4 C5 C9 -174.9(5)
C8 C4 C5 C9 1.5(10)
Ir1 C4 C5 C9 125.8(6)
C3 C4 C5 Ir1 59.3(4)
C8 C4 C5 Ir1 -124.3(6)
C2 C1 C5 C4 -2.7(7)
C10 C1 C5 C4 -171.7(6)
Ir1 C1 C5 C4 60.9(4)
C2 C1 C5 C9 173.4(5)
C10 C1 C5 C9 4.3(10)
Ir1 C1 C5 C9 -123.0(6)
C2 C1 C5 Ir1 -63.6(4)
C10 C1 C5 Ir1 127.3(6)
C28 Ir1 C5 C4 -136.7(4)
N1 Ir1 C5 C4 137.3(4)
C1 Ir1 C5 C4 -119.8(5)
C2 Ir1 C5 C4 -80.3(4)
C3 Ir1 C5 C4 -38.3(4)
I1 Ir1 C5 C4 42.9(4)
C28 Ir1 C5 C1 -16.9(6)
N1 Ir1 C5 C1 -102.9(3)
C2 Ir1 C5 C1 39.5(3)
C3 Ir1 C5 C1 81.5(4)
C4 Ir1 C5 C1 119.8(5)
I1 Ir1 C5 C1 162.7(3)
C28 Ir1 C5 C9 100.6(7)
N1 Ir1 C5 C9 14.6(6)
C1 Ir1 C5 C9 117.5(7)
C2 Ir1 C5 C9 157.0(7)
C3 Ir1 C5 C9 -161.0(7)
C4 Ir1 C5 C9 -122.7(8)
I1 Ir1 C5 C9 -79.8(6)
C5 C1 C10 C11 -91.0(7)
C2 C1 C10 C11 101.9(7)
Ir1 C1 C10 C11 8.0(8)
C1 C10 C11 C12 -177.3(5)
C10 C11 C12 C13 178.8(5)
C11 C12 C13 C17 86.0(7)
C11 C12 C13 C14 -81.1(8)
C11 C12 C13 Ir2 -176.3(4)
C39 Ir2 C13 C17 73.0(3)
N2 Ir2 C13 C17 -53.3(10)
C39' Ir2 C13 C17 159.4(3)
N2' Ir2 C13 C17 -90.8(8)
C16 Ir2 C13 C17 -36.7(3)
C15 Ir2 C13 C17 -79.3(4)
C14 Ir2 C13 C17 -115.2(5)
I2 Ir2 C13 C17 166.0(3)
I2' Ir2 C13 C17 71.8(3)
C39 Ir2 C13 C14 -171.7(3)
N2 Ir2 C13 C14 61.9(10)
C39' Ir2 C13 C14 -85.4(4)
N2' Ir2 C13 C14 24.4(9)
C16 Ir2 C13 C14 78.5(4)
C17 Ir2 C13 C14 115.2(5)
C15 Ir2 C13 C14 35.9(4)
I2 Ir2 C13 C14 -78.8(4)
I2' Ir2 C13 C14 -172.9(3)
C39 Ir2 C13 C12 -51.1(6)
N2 Ir2 C13 C12 -177.5(7)
C39' Ir2 C13 C12 35.2(6)
N2' Ir2 C13 C12 145.0(6)
C16 Ir2 C13 C12 -160.9(6)
C17 Ir2 C13 C12 -124.2(7)
C15 Ir2 C13 C12 156.5(6)
C14 Ir2 C13 C12 120.6(8)
I2 Ir2 C13 C12 41.8(6)
I2' Ir2 C13 C12 -52.4(6)
C17 C13 C14 C15 2.6(7)
C12 C13 C14 C15 171.9(6)
Ir2 C13 C14 C15 -60.9(5)
C17 C13 C14 C18 -175.7(6)
C12 C13 C14 C18 -6.4(10)
Ir2 C13 C14 C18 120.8(6)
C17 C13 C14 Ir2 63.4(4)
C12 C13 C14 Ir2 -127.3(6)
C39 Ir2 C14 C15 134.6(4)
N2 Ir2 C14 C15 -43.7(5)
C39' Ir2 C14 C15 -137.4(4)
N2' Ir2 C14 C15 -52.3(5)
C16 Ir2 C14 C15 37.5(4)
C13 Ir2 C14 C15 119.1(6)
C17 Ir2 C14 C15 80.8(4)
I2 Ir2 C14 C15 -134.1(4)
I2' Ir2 C14 C15 131.3(3)
C39 Ir2 C14 C13 15.5(6)
N2 Ir2 C14 C13 -162.8(4)
C39' Ir2 C14 C13 103.5(4)
N2' Ir2 C14 C13 -171.4(3)
C16 Ir2 C14 C13 -81.6(4)
C17 Ir2 C14 C13 -38.3(4)
C15 Ir2 C14 C13 -119.1(6)
I2 Ir2 C14 C13 106.8(4)
I2' Ir2 C14 C13 12.2(6)
C39 Ir2 C14 C18 -102.3(5)
N2 Ir2 C14 C18 79.4(6)
C39' Ir2 C14 C18 -14.3(6)
N2' Ir2 C14 C18 70.8(6)
C16 Ir2 C14 C18 160.6(6)
C13 Ir2 C14 C18 -117.8(7)
C17 Ir2 C14 C18 -156.1(6)
C15 Ir2 C14 C18 123.1(7)
I2 Ir2 C14 C18 -11.0(5)
I2' Ir2 C14 C18 -105.6(5)
C13 C14 C15 C16 -0.4(7)
C18 C14 C15 C16 177.8(6)
Ir2 C14 C15 C16 -60.0(4)
C13 C14 C15 C19 -175.8(6)
C18 C14 C15 C19 2.5(11)
Ir2 C14 C15 C19 124.6(7)
C13 C14 C15 Ir2 59.7(4)
C18 C14 C15 Ir2 -122.1(7)
C39 Ir2 C15 C14 -124.6(4)
N2 Ir2 C15 C14 148.7(4)
C39' Ir2 C15 C14 54.3(4)
N2' Ir2 C15 C14 138.9(4)
C16 Ir2 C15 C14 -118.4(5)
C13 Ir2 C15 C14 -37.6(4)
C17 Ir2 C15 C14 -79.8(4)
I2 Ir2 C15 C14 54.1(4)
I2' Ir2 C15 C14 -117.0(4)
C39 Ir2 C15 C16 -6.2(6)
N2 Ir2 C15 C16 -92.9(4)
C39' Ir2 C15 C16 172.7(3)
N2' Ir2 C15 C16 -102.7(3)
C13 Ir2 C15 C16 80.7(4)
C17 Ir2 C15 C16 38.6(3)
C14 Ir2 C15 C16 118.4(5)
I2 Ir2 C15 C16 172.5(3)
I2' Ir2 C15 C16 1.4(6)
C39 Ir2 C15 C19 113.1(5)
N2 Ir2 C15 C19 26.4(6)
C39' Ir2 C15 C19 -68.0(6)
N2' Ir2 C15 C19 16.6(5)
C16 Ir2 C15 C19 119.3(7)
C13 Ir2 C15 C19 -159.9(6)
C17 Ir2 C15 C19 157.9(6)
C14 Ir2 C15 C19 -122.3(7)
I2 Ir2 C15 C19 -68.2(5)
I2' Ir2 C15 C19 120.7(5)
C14 C15 C16 C17 -1.9(7)
C19 C15 C16 C17 173.5(6)
Ir2 C15 C16 C17 -63.2(4)
C14 C15 C16 C20 -174.9(6)
C19 C15 C16 C20 0.6(11)
Ir2 C15 C16 C20 123.8(7)
C14 C15 C16 Ir2 61.3(5)
C19 C15 C16 Ir2 -123.3(7)
C39 Ir2 C16 C15 177.0(3)
N2 Ir2 C16 C15 95.7(4)
C39' Ir2 C16 C15 -19.9(8)
N2' Ir2 C16 C15 85.4(3)
C13 Ir2 C16 C15 -80.2(4)
C17 Ir2 C16 C15 -116.2(5)
C14 Ir2 C16 C15 -36.5(3)
I2 Ir2 C16 C15 -16.1(6)
I2' Ir2 C16 C15 -179.3(3)
C39 Ir2 C16 C17 -66.8(3)
N2 Ir2 C16 C17 -148.1(3)
C39' Ir2 C16 C17 96.3(7)
N2' Ir2 C16 C17 -158.4(3)
C13 Ir2 C16 C17 36.0(3)
C15 Ir2 C16 C17 116.2(5)
C14 Ir2 C16 C17 79.6(4)
I2 Ir2 C16 C17 100.1(4)
I2' Ir2 C16 C17 -63.1(3)
C39 Ir2 C16 C20 53.8(6)
N2 Ir2 C16 C20 -27.5(6)
C39' Ir2 C16 C20 -143.0(6)
N2' Ir2 C16 C20 -37.7(6)
C13 Ir2 C16 C20 156.6(6)
C17 Ir2 C16 C20 120.6(7)
C15 Ir2 C16 C20 -123.2(7)
C14 Ir2 C16 C20 -159.7(6)
I2 Ir2 C16 C20 -139.3(4)
I2' Ir2 C16 C20 57.5(6)
C14 C13 C17 C16 -3.8(7)
C12 C13 C17 C16 -172.7(6)
Ir2 C13 C17 C16 59.7(4)
C14 C13 C17 C21 173.0(6)
C12 C13 C17 C21 4.0(10)
Ir2 C13 C17 C21 -123.6(6)
C14 C13 C17 Ir2 -63.5(4)
C12 C13 C17 Ir2 127.6(6)
C15 C16 C17 C13 3.6(7)
C20 C16 C17 C13 176.7(6)
Ir2 C16 C17 C13 -60.2(4)
C15 C16 C17 C21 -173.1(6)
C20 C16 C17 C21 0.0(10)
Ir2 C16 C17 C21 123.1(6)
C15 C16 C17 Ir2 63.8(4)
C20 C16 C17 Ir2 -123.1(6)
C39 Ir2 C17 C13 -116.4(3)
N2 Ir2 C17 C13 164.5(3)
C39' Ir2 C17 C13 -31.8(5)
N2' Ir2 C17 C13 152.9(3)
C16 Ir2 C17 C13 119.8(5)
C15 Ir2 C17 C13 81.5(4)
C14 Ir2 C17 C13 39.7(3)
I2 Ir2 C17 C13 -21.1(4)
I2' Ir2 C17 C13 -115.0(3)
C39 Ir2 C17 C16 123.8(3)
N2 Ir2 C17 C16 44.7(4)
C39' Ir2 C17 C16 -151.6(3)
N2' Ir2 C17 C16 33.1(4)
C13 Ir2 C17 C16 -119.8(5)
C15 Ir2 C17 C16 -38.3(3)
C14 Ir2 C17 C16 -80.1(4)
I2 Ir2 C17 C16 -141.0(3)
I2' Ir2 C17 C16 125.2(3)
C39 Ir2 C17 C21 4.3(6)
N2 Ir2 C17 C21 -74.9(7)
C39' Ir2 C17 C21 88.8(6)
N2' Ir2 C17 C21 -86.4(6)
C16 Ir2 C17 C21 -119.6(7)
C13 Ir2 C17 C21 120.6(7)
C15 Ir2 C17 C21 -157.9(7)
C14 Ir2 C17 C21 160.3(7)
I2 Ir2 C17 C21 99.5(6)
I2' Ir2 C17 C21 5.7(6)
C26 N1 C22 C23 -1.3(9)
Ir1 N1 C22 C23 178.0(4)
N1 C22 C23 C24 -1.1(10)
C22 C23 C24 C25 2.1(10)
C23 C24 C25 C26 -0.7(10)
C22 N1 C26 C25 2.7(9)
Ir1 N1 C26 C25 -176.6(4)
C22 N1 C26 C27 -175.7(5)
Ir1 N1 C26 C27 5.0(7)
C24 C25 C26 N1 -1.7(10)
C24 C25 C26 C27 176.4(6)
N1 C26 C27 C32 175.1(6)
C25 C26 C27 C32 -3.2(10)
N1 C26 C27 C28 0.7(8)
C25 C26 C27 C28 -177.6(6)
C32 C27 C28 C29 -2.6(9)
C26 C27 C28 C29 171.9(5)
C32 C27 C28 Ir1 179.3(5)
C26 C27 C28 Ir1 -6.1(7)
N1 Ir1 C28 C29 -171.2(6)
C1 Ir1 C28 C29 85.3(6)
C2 Ir1 C28 C29 47.8(6)
C3 Ir1 C28 C29 14.9(6)
C5 Ir1 C28 C29 96.4(6)
C4 Ir1 C28 C29 14.3(9)
I1 Ir1 C28 C29 -83.3(5)
N1 Ir1 C28 C27 6.6(4)
C1 Ir1 C28 C27 -96.9(5)
C2 Ir1 C28 C27 -134.3(4)
C3 Ir1 C28 C27 -167.3(4)
C5 Ir1 C28 C27 -85.8(6)
C4 Ir1 C28 C27 -167.9(5)
I1 Ir1 C28 C27 94.6(4)
C27 C28 C29 C30 3.5(9)
Ir1 C28 C29 C30 -178.7(5)
C28 C29 C30 C31 -2.8(10)
C29 C30 C31 C32 1.0(10)
C30 C31 C32 C27 -0.1(10)
C28 C27 C32 C31 1.0(10)
C26 C27 C32 C31 -173.1(6)
N2 C33 C34 C35 0.0
C33 C34 C35 C36 0.0
C34 C35 C36 C37 0.0
C35 C36 C37 N2 0.0
C35 C36 C37 C38 176.1(6)
C36 C37 N2 C33 0.0
C38 C37 N2 C33 -176.6(5)
C36 C37 N2 Ir2 -174.2(4)
C38 C37 N2 Ir2 9.2(4)
C34 C33 N2 C37 0.0
C34 C33 N2 Ir2 173.7(4)
C39 Ir2 N2 C37 -10.5(3)
C39' Ir2 N2 C37 -92.0(3)
N2' Ir2 N2 C37 -148.5(13)
C16 Ir2 N2 C37 104.1(3)
C13 Ir2 N2 C37 119.4(8)
C17 Ir2 N2 C37 77.6(4)
C15 Ir2 N2 C37 143.3(3)
C14 Ir2 N2 C37 168.7(3)
I2 Ir2 N2 C37 -98.7(3)
I2' Ir2 N2 C37 -8.5(3)
C39 Ir2 N2 C33 175.6(3)
C39' Ir2 N2 C33 94.1(3)
N2' Ir2 N2 C33 37.5(11)
C16 Ir2 N2 C33 -69.8(4)
C13 Ir2 N2 C33 -54.6(10)
C17 Ir2 N2 C33 -96.4(4)
C15 Ir2 N2 C33 -30.7(4)
C14 Ir2 N2 C33 -5.3(5)
I2 Ir2 N2 C33 87.3(3)
I2' Ir2 N2 C33 177.5(3)
N2 C37 C38 C39 -0.7(4)
C36 C37 C38 C39 -177.1(3)
N2 C37 C38 C43 176.6(2)
C36 C37 C38 C43 0.2(6)
C43 C38 C39 C40 0.0
C37 C38 C39 C40 177.4(4)
C43 C38 C39 Ir2 174.11(14)
C37 C38 C39 Ir2 -8.4(4)
N2 Ir2 C39 C38 10.1(2)
C39' Ir2 C39 C38 98.43(13)
N2' Ir2 C39 C38 17.12(18)
C16 Ir2 C39 C38 -86.8(2)
C13 Ir2 C39 C38 -158.1(2)
C17 Ir2 C39 C38 -122.0(2)
C15 Ir2 C39 C38 -82.5(4)
C14 Ir2 C39 C38 -168.6(4)
I2 Ir2 C39 C38 98.70(13)
I2' Ir2 C39 C38 -141.8(6)
N2 Ir2 C39 C40 -175.9(2)
C39' Ir2 C39 C40 -87.61(13)
N2' Ir2 C39 C40 -168.9
C16 Ir2 C39 C40 87.2(2)
C13 Ir2 C39 C40 15.8(2)
C17 Ir2 C39 C40 52.0(2)
C15 Ir2 C39 C40 91.5(4)
C14 Ir2 C39 C40 5.4(4)
I2 Ir2 C39 C40 -87.34(13)
I2' Ir2 C39 C40 32.2(4)
C38 C39 C40 C41 0.0
Ir2 C39 C40 C41 -173.80(15)
C39 C40 C41 C42 0.0
C40 C41 C42 C43 0.0
C41 C42 C43 C38 0.0
C39 C38 C43 C42 0.0
C37 C38 C43 C42 -177.2(4)
C39 Ir2 N2' C33' -91.65(13)
N2 Ir2 N2' C33' -50.8(12)
C39' Ir2 N2' C33' -173.3
C16 Ir2 N2' C33' 24.24(17)
C13 Ir2 N2' C33' 73.4(7)
C17 Ir2 N2' C33' 3.6(3)
C15 Ir2 N2' C33' 62.85(18)
C14 Ir2 N2' C33' 91.8(2)
I2 Ir2 N2' C33' 179.73(9)
I2' Ir2 N2' C33' -90.16(10)
C39 Ir2 N2' C37' 94.59(12)
N2 Ir2 N2' C37' 135.5(12)
C39' Ir2 N2' C37' 12.98(5)
C16 Ir2 N2' C37' -149.52(17)
C13 Ir2 N2' C37' -100.4(7)
C17 Ir2 N2' C37' -170.1(2)
C15 Ir2 N2' C37' -110.91(17)
C14 Ir2 N2' C37' -81.9(2)
I2 Ir2 N2' C37' 5.97(9)
I2' Ir2 N2' C37' 96.08(9)
C37' N2' C33' C34' 0.0
Ir2 N2' C33' C34' -173.43(5)
N2' C33' C34' C35' 0.0
C33' C34' C35' C36' 0.0
C34' C35' C36' C37' 0.0
C35' C36' C37' N2' 0.0
C35' C36' C37' C38' -168.8
C33' N2' C37' C36' 0.0
Ir2 N2' C37' C36' 174.1
C33' N2' C37' C38' 170.3
Ir2 N2' C37' C38' -15.6
C36' C37' C38' C39' 179.1
N2' C37' C38' C39' 9.6
C36' C37' C38' C43' -11.4
N2' C37' C38' C43' 179.1
C43' C38' C39' C40' 0.0
C37' C38' C39' C40' 169.5
C43' C38' C39' Ir2 -168.4
C37' C38' C39' Ir2 1.1
C39 Ir2 C39' C38' -93.61(11)
N2 Ir2 C39' C38' -16.11(18)
N2' Ir2 C39' C38' -7.31(5)
C16 Ir2 C39' C38' 101.7(6)
C13 Ir2 C39' C38' 156.25(17)
C17 Ir2 C39' C38' 175.8(3)
C15 Ir2 C39' C38' 86.9(2)
C14 Ir2 C39' C38' 116.73(18)
I2 Ir2 C39' C38' 88.6(11)
I2' Ir2 C39' C38' -97.22(8)
C39 Ir2 C39' C40' 98.94(11)
N2 Ir2 C39' C40' 176.44(18)
N2' Ir2 C39' C40' -174.8
C16 Ir2 C39' C40' -65.8(6)
C13 Ir2 C39' C40' -11.20(17)
C17 Ir2 C39' C40' 8.4(3)
C15 Ir2 C39' C40' -80.6(2)
C14 Ir2 C39' C40' -50.72(18)
I2 Ir2 C39' C40' -78.8(11)
I2' Ir2 C39' C40' 95.32(8)
C38' C39' C40' C41' 0.0
Ir2 C39' C40' C41' 166.54(6)
C39' C40' C41' C42' 0.0
C40' C41' C42' C43' 0.0
C41' C42' C43' C38' 0.0
C39' C38' C43' C42' 0.0
C37' C38' C43' C42' -169.3
